data_4350107
loop_
_publ_author_name
'Artem'ev, Alexander V.'
'Shafikov, Marsel Z.'
'Schinabeck, Alexander'
'Antonova, Olga V.'
'Berezin, Alexey S.'
'Bagryanskaya, Irina Yu.'
'Plusnin, Pavel E.'
'Yersin, Hartmut'

_publ_section_title
;
 Sky-blue thermally activated delayed fluorescence (TADF) based on Ag(i)
 complexes: strong solvation-induced emission enhancement
;
_journal_issue 11
_journal_name_full 'Inorganic Chemistry Frontiers'
_journal_page_first 3168
_journal_paper_doi 10.1039/C9QI01069F
_journal_volume 6
_journal_year 2019
_chemical_formula_moiety 'C46 H36 Ag N10 P3 S'
_chemical_formula_sum 'C46 H36 Ag N10 P3 S'
_chemical_formula_weight 961.69
_chemical_melting_point 457
_chemical_name_systematic
; 
 Tris[tris(2-pyridyl)phosphine)thiocyanato-silver(I)]  
;
_space_group_crystal_system orthorhombic
_space_group_IT_number 19
_space_group_name_Hall 'P 2ac 2ab'
_space_group_name_H-M_alt 'P 21 21 21'
_atom_sites_solution_hydrogens geom
_audit_creation_method SHELXL-2014/7
_audit_update_record
;
2019-06-26 deposited with the CCDC.	2019-09-18 downloaded from the CCDC.
;
_cell_angle_alpha 90
_cell_angle_beta 90
_cell_angle_gamma 90
_cell_formula_units_Z 4
_cell_length_a 10.8909(2)
_cell_length_b 15.2773(4)
_cell_length_c 26.0826(6)
_cell_measurement_reflns_used 9984
_cell_measurement_temperature 200(2)
_cell_measurement_theta_max 28.57
_cell_measurement_theta_min 2.30
_cell_volume 4339.72(17)
_computing_cell_refinement 'Bruker SAINT'
_computing_data_collection 'Bruker APEX2'
_computing_data_reduction 'Bruker SAINT'
_computing_molecular_graphics 'Bruker SHELXTL'
_computing_publication_material 'Bruker SHELXTL'
_computing_structure_refinement 'SHELXL-2014/7 (Sheldrick, 2014)'
_computing_structure_solution 'SHELXS-97 (Sheldrick, 2008)'
_diffrn_ambient_temperature 200(2)
_diffrn_measured_fraction_theta_full 0.999
_diffrn_measured_fraction_theta_max 0.961
_diffrn_measurement_device_type 'Bruker APEX-II CCD'
_diffrn_measurement_method '\f and \w scans'
_diffrn_radiation_type MoK\a
_diffrn_radiation_wavelength 0.71073
_diffrn_reflns_av_R_equivalents 0.0448
_diffrn_reflns_av_unetI/netI 0.0380
_diffrn_reflns_Laue_measured_fraction_full 0.999
_diffrn_reflns_Laue_measured_fraction_max 0.961
_diffrn_reflns_limit_h_max 15
_diffrn_reflns_limit_h_min -15
_diffrn_reflns_limit_k_max 21
_diffrn_reflns_limit_k_min -21
_diffrn_reflns_limit_l_max 35
_diffrn_reflns_limit_l_min -36
_diffrn_reflns_number 55914
_diffrn_reflns_point_group_measured_fraction_full 0.999
_diffrn_reflns_point_group_measured_fraction_max 0.920
_diffrn_reflns_theta_full 25.000
_diffrn_reflns_theta_max 30.033
_diffrn_reflns_theta_min 2.297
_diffrn_source 'sealed tube'
_exptl_absorpt_coefficient_mu 0.670
_exptl_absorpt_correction_T_max 0.7460
_exptl_absorpt_correction_T_min 0.6842
_exptl_absorpt_correction_type multi-scan
_exptl_absorpt_process_details SADABS
_exptl_crystal_colour colourless
_exptl_crystal_density_diffrn 1.472
_exptl_crystal_density_method 'not measured'
_exptl_crystal_description needle-prism
_exptl_crystal_F_000 1960
_exptl_crystal_size_max 0.500
_exptl_crystal_size_mid 0.300
_exptl_crystal_size_min 0.100
_refine_diff_density_max 0.644
_refine_diff_density_min -0.583
_refine_diff_density_rms 0.063
_refine_ls_abs_structure_details
;
 Flack x determined using 4044 quotients [(I+)-(I-)]/[(I+)+(I-)]
 (Parsons, Flack and Wagner, Acta Cryst. B69 (2013) 249-259).
;
_refine_ls_abs_structure_Flack -0.021(7)
_refine_ls_extinction_method none
_refine_ls_goodness_of_fit_ref 1.015
_refine_ls_hydrogen_treatment constr
_refine_ls_matrix_type full
_refine_ls_number_parameters 550
_refine_ls_number_reflns 11712
_refine_ls_number_restraints 0
_refine_ls_restrained_S_all 1.015
_refine_ls_R_factor_all 0.0397
_refine_ls_R_factor_gt 0.0306
_refine_ls_shift/su_max 0.001
_refine_ls_shift/su_mean 0.000
_refine_ls_structure_factor_coef Fsqd
_refine_ls_weighting_details 'w=1/[\s^2^(Fo^2^)+(0.0278P)^2^+1.7430P] where P=(Fo^2^+2Fc^2^)/3'
_refine_ls_weighting_scheme calc
_refine_ls_wR_factor_gt 0.0648
_refine_ls_wR_factor_ref 0.0690
_reflns_Friedel_coverage 0.739
_reflns_Friedel_fraction_full 1.000
_reflns_Friedel_fraction_max 0.871
_reflns_number_gt 10296
_reflns_number_total 11712
_reflns_threshold_expression 'I > 2\s(I)'
_cod_data_source_file c9qi01069f2.cif
_cod_data_source_block agncs2
_cod_database_code 4350107
_shelx_shelxl_version_number 2014/7
_shelx_space_group_comment
;
The symmetry employed for this shelxl refinement is uniquely defined
by the following loop, which should always be used as a source of
symmetry information in preference to the above space-group names.
They are only intended as comments.
;
_shelx_estimated_absorpt_t_min 0.731
_shelx_estimated_absorpt_t_max 0.936

loop_
_space_group_symop_operation_xyz
'x, y, z'
'x+1/2, -y+1/2, -z'
'-x, y+1/2, -z+1/2'
'-x+1/2, -y, z+1/2'

loop_
_atom_site_label
_atom_site_type_symbol
_atom_site_fract_x
_atom_site_fract_y
_atom_site_fract_z
_atom_site_U_iso_or_equiv
_atom_site_adp_type
_atom_site_occupancy
_atom_site_site_symmetry_order
_atom_site_calc_flag
_atom_site_refinement_flags_posn
_atom_site_refinement_flags_adp
Ag1 Ag 0.81355(2) 0.49768(2) 0.09247(2) 0.02291(6) Uani 1 1 d . .
S1R S 1.05320(6) 0.50192(7) 0.09875(3) 0.03435(16) Uani 1 1 d . .
P1 P 0.76345(8) 0.44030(5) 0.00538(3) 0.02692(17) Uani 1 1 d . .
P2 P 0.73518(7) 0.39644(5) 0.16069(3) 0.02206(15) Uani 1 1 d . .
P3 P 0.72296(7) 0.64726(5) 0.10711(3) 0.02360(16) Uani 1 1 d . .
N1R N 1.0912(3) 0.5009(3) 0.20570(12) 0.0484(7) Uani 1 1 d . .
C1R C 1.0744(3) 0.5002(2) 0.16192(13) 0.0331(6) Uani 1 1 d . .
C1 C 0.6215(3) 0.4880(2) -0.02010(11) 0.0301(7) Uani 1 1 d . .
N1 N 0.6192(3) 0.5170(3) -0.06820(12) 0.0563(10) Uani 1 1 d . .
C2 C 0.5139(5) 0.5529(4) -0.08373(18) 0.0696(15) Uani 1 1 d . .
H4 H 0.5105 0.5744 -0.1179 0.084 Uiso 1 1 calc R U
N2 N 0.8983(3) 0.3855(2) -0.07751(13) 0.0494(9) Uani 1 1 d . .
N3 N 0.8046(3) 0.27589(19) 0.03454(11) 0.0323(6) Uani 1 1 d . .
C3 C 0.4102(4) 0.5612(3) -0.05445(17) 0.0530(11) Uani 1 1 d . .
H3 H 0.3381 0.5878 -0.0678 0.064 Uiso 1 1 calc R U
N4 N 0.5373(3) 0.3399(2) 0.11138(13) 0.0459(8) Uani 1 1 d . .
C4 C 0.4136(3) 0.5298(2) -0.00493(16) 0.0426(9) Uani 1 1 d . .
H2 H 0.3434 0.5332 0.0166 0.051 Uiso 1 1 calc R U
N5 N 0.7445(3) 0.22224(18) 0.18766(11) 0.0329(6) Uani 1 1 d . .
C5 C 0.5219(3) 0.4933(3) 0.01242(12) 0.0367(7) Uani 1 1 d . .
H1 H 0.5277 0.4720 0.0465 0.044 Uiso 1 1 calc R U
N6 N 0.7549(3) 0.53052(19) 0.22556(12) 0.0395(8) Uani 1 1 d . .
C6 C 0.8740(4) 0.4528(3) -0.04712(14) 0.0396(9) Uani 1 1 d . .
C7 C 0.9357(6) 0.5301(3) -0.0512(2) 0.086(2) Uani 1 1 d . .
H7A H 0.9204 0.5763 -0.0276 0.103 Uiso 1 1 calc R U
N7 N 0.7664(3) 0.80956(17) 0.14785(12) 0.0342(6) Uani 1 1 d . .
C8 C 1.0221(7) 0.5406(4) -0.0905(3) 0.116(3) Uani 1 1 d . .
H8 H 1.0664 0.5938 -0.0943 0.139 Uiso 1 1 calc R U
C9 C 1.0406(5) 0.4724(4) -0.1230(2) 0.0840(19) Uani 1 1 d . .
H7 H 1.0944 0.4781 -0.1515 0.101 Uiso 1 1 calc R U
N9 N 0.4902(3) 0.5991(2) 0.11609(12) 0.0425(8) Uani 1 1 d . .
C10 C 0.9815(5) 0.3968(4) -0.11431(17) 0.0651(13) Uani 1 1 d . .
H6 H 1.0002 0.3484 -0.1357 0.078 Uiso 1 1 calc R U
C11 C 0.7300(3) 0.3225(2) 0.00475(12) 0.0260(6) Uani 1 1 d . .
C12 C 0.6328(3) 0.2861(2) -0.02235(14) 0.0386(8) Uani 1 1 d . .
H12 H 0.5812 0.3218 -0.0429 0.046 Uiso 1 1 calc R U
C13 C 0.6125(4) 0.1971(3) -0.01885(17) 0.0460(10) Uani 1 1 d . .
H13 H 0.5474 0.1703 -0.0373 0.055 Uiso 1 1 calc R U
C14 C 0.6885(4) 0.1481(2) 0.01185(15) 0.0449(9) Uani 1 1 d . .
H11 H 0.6760 0.0869 0.0155 0.054 Uiso 1 1 calc R U
C15 C 0.7833(4) 0.1892(2) 0.03737(15) 0.0413(9) Uani 1 1 d . .
H10 H 0.8362 0.1546 0.0580 0.050 Uiso 1 1 calc R U
C16 C 0.5711(3) 0.3704(2) 0.15745(12) 0.0260(7) Uani 1 1 d . .
C19 C 0.3294(4) 0.3392(3) 0.1409(2) 0.0591(12) Uani 1 1 d . .
H17A H 0.2450 0.3282 0.1341 0.071 Uiso 1 1 calc R U
C17 C 0.4898(4) 0.3876(3) 0.19618(15) 0.0504(10) Uani 1 1 d . .
H15 H 0.5166 0.4101 0.2282 0.060 Uiso 1 1 calc R U
C18 C 0.3657(4) 0.3707(4) 0.1867(2) 0.0689(16) Uani 1 1 d . .
H14 H 0.3066 0.3815 0.2127 0.083 Uiso 1 1 calc R U
C20 C 0.4173(4) 0.3234(3) 0.10429(19) 0.0581(12) Uani 1 1 d . .
H16 H 0.3919 0.2996 0.0723 0.070 Uiso 1 1 calc R U
C21 C 0.8080(3) 0.28885(19) 0.16736(11) 0.0234(6) Uani 1 1 d . .
C22 C 0.9295(3) 0.2800(2) 0.15112(13) 0.0308(7) Uani 1 1 d . .
H22A H 0.9717 0.3279 0.1360 0.037 Uiso 1 1 calc R U
C23 C 0.9874(3) 0.2001(2) 0.15748(14) 0.0380(8) Uani 1 1 d . .
H17 H 1.0702 0.1923 0.1469 0.046 Uiso 1 1 calc R U
C24 C 0.9232(3) 0.1319(2) 0.17934(14) 0.0372(8) Uani 1 1 d . .
H18 H 0.9610 0.0767 0.1848 0.045 Uiso 1 1 calc R U
C25 C 0.8031(4) 0.1459(2) 0.19309(14) 0.0361(8) Uani 1 1 d . .
H19 H 0.7588 0.0982 0.2074 0.043 Uiso 1 1 calc R U
C26 C 0.7510(3) 0.4429(2) 0.22521(12) 0.0272(7) Uani 1 1 d . .
C27 C 0.7549(4) 0.3937(3) 0.26945(14) 0.0421(9) Uani 1 1 d . .
H27A H 0.7519 0.3316 0.2680 0.051 Uiso 1 1 calc R U
C28 C 0.7631(4) 0.4365(3) 0.31585(15) 0.0550(12) Uani 1 1 d . .
H21 H 0.7648 0.4041 0.3469 0.066 Uiso 1 1 calc R U
C29 C 0.7687(4) 0.5257(3) 0.31679(15) 0.0529(11) Uani 1 1 d . .
H20 H 0.7761 0.5563 0.3483 0.063 Uiso 1 1 calc R U
C30 C 0.7634(5) 0.5701(3) 0.27125(17) 0.0554(12) Uani 1 1 d . .
H22 H 0.7659 0.6322 0.2721 0.066 Uiso 1 1 calc R U
C31 C 0.8103(3) 0.72710(19) 0.14517(12) 0.0255(6) Uani 1 1 d . .
C32 C 0.9111(3) 0.6998(2) 0.17210(14) 0.0367(8) Uani 1 1 d . .
H32A H 0.9404 0.6416 0.1684 0.044 Uiso 1 1 calc R U
C33 C 0.8245(4) 0.8634(2) 0.18029(15) 0.0424(9) Uani 1 1 d . .
H27 H 0.7945 0.9216 0.1832 0.051 Uiso 1 1 calc R U
C34 C 0.9237(4) 0.8411(2) 0.20949(14) 0.0453(10) Uani 1 1 d . .
H25 H 0.9598 0.8819 0.2324 0.054 Uiso 1 1 calc R U
C35 C 0.9700(4) 0.7572(3) 0.20466(15) 0.0487(10) Uani 1 1 d . .
H24 H 1.0407 0.7396 0.2233 0.058 Uiso 1 1 calc R U
C36 C 0.6937(3) 0.70549(19) 0.04645(12) 0.0274(6) Uani 1 1 d . .
C37 C 0.5914(5) 0.7449(5) 0.0331(2) 0.110(3) Uani 1 1 d . .
H37A H 0.5236 0.7458 0.0560 0.131 Uiso 1 1 calc R U
N8 N 0.7786(5) 0.6978(5) 0.0140(2) 0.128(3) Uani 1 1 d . .
C38 C 0.5821(6) 0.7852(6) -0.0145(2) 0.113(3) Uani 1 1 d . .
H28 H 0.5092 0.8162 -0.0230 0.135 Uiso 1 1 calc R U
C39 C 0.6699(4) 0.7814(3) -0.04699(16) 0.0499(10) Uani 1 1 d . .
H39A H 0.6652 0.8092 -0.0795 0.060 Uiso 1 1 calc R U
C40 C 0.7673(7) 0.7365(6) -0.0325(3) 0.149(4) Uani 1 1 d . .
H40A H 0.8334 0.7310 -0.0561 0.179 Uiso 1 1 calc R U
C41 C 0.5734(3) 0.6484(2) 0.13972(13) 0.0267(7) Uani 1 1 d . .
C42 C 0.5509(4) 0.6889(3) 0.18604(15) 0.0436(9) Uani 1 1 d . .
H42A H 0.6132 0.7222 0.2025 0.052 Uiso 1 1 calc R U
C43 C 0.4355(4) 0.6802(3) 0.20815(17) 0.0533(11) Uani 1 1 d . .
H35 H 0.4176 0.7073 0.2401 0.064 Uiso 1 1 calc R U
C44 C 0.3474(4) 0.6318(3) 0.18310(18) 0.0486(11) Uani 1 1 d . .
H34 H 0.2671 0.6256 0.1969 0.058 Uiso 1 1 calc R U
C45 C 0.3789(4) 0.5928(3) 0.13785(17) 0.0493(10) Uani 1 1 d . .
H33 H 0.3182 0.5590 0.1207 0.059 Uiso 1 1 calc R U

loop_
_atom_site_aniso_label
_atom_site_aniso_U_11
_atom_site_aniso_U_22
_atom_site_aniso_U_33
_atom_site_aniso_U_23
_atom_site_aniso_U_13
_atom_site_aniso_U_12
Ag1 0.02489(10) 0.02341(9) 0.02043(9) 0.00049(11) -0.00144(8) -0.00088(11)
S1R 0.0223(3) 0.0411(4) 0.0396(4) 0.0012(5) 0.0019(3) -0.0031(4)
P1 0.0301(4) 0.0313(4) 0.0194(4) -0.0029(3) 0.0006(3) 0.0006(3)
P2 0.0235(4) 0.0243(4) 0.0184(3) 0.0028(3) -0.0004(3) 0.0000(3)
P3 0.0252(4) 0.0205(3) 0.0252(4) -0.0012(3) 0.0031(3) 0.0004(3)
N1R 0.0491(17) 0.0505(17) 0.0457(18) 0.006(2) -0.0085(14) -0.002(2)
C1R 0.0246(14) 0.0249(13) 0.0498(19) 0.0045(19) -0.0019(13) -0.0043(17)
C1 0.0358(16) 0.0332(19) 0.0213(13) -0.0006(13) -0.0062(12) 0.0012(15)
N1 0.0534(19) 0.088(3) 0.0274(15) 0.0163(18) -0.0041(14) 0.009(2)
C2 0.064(3) 0.104(4) 0.040(3) 0.031(3) -0.012(2) 0.009(3)
N2 0.053(2) 0.060(2) 0.0358(17) -0.0029(15) 0.0137(15) 0.0092(17)
N3 0.0328(15) 0.0344(14) 0.0297(14) 0.0016(11) -0.0052(13) 0.0015(13)
C3 0.050(2) 0.056(2) 0.053(3) 0.009(2) -0.018(2) 0.010(2)
N4 0.0390(17) 0.061(2) 0.0378(17) -0.0064(16) -0.0099(14) -0.0048(16)
C4 0.041(2) 0.0427(19) 0.044(2) -0.0045(16) -0.0047(17) 0.0065(16)
N5 0.0332(15) 0.0306(13) 0.0350(15) 0.0076(12) 0.0029(13) -0.0020(12)
C5 0.0399(16) 0.0430(19) 0.0273(15) 0.0053(18) 0.0003(13) 0.0034(19)
N6 0.052(2) 0.0356(15) 0.0306(15) -0.0051(12) -0.0059(15) -0.0027(14)
C6 0.041(2) 0.046(2) 0.0324(19) 0.0044(16) 0.0122(16) 0.0035(18)
C7 0.097(4) 0.051(3) 0.109(5) -0.005(3) 0.069(4) -0.007(3)
N7 0.0350(15) 0.0224(12) 0.0453(17) -0.0038(11) 0.0081(14) -0.0006(12)
C8 0.128(6) 0.070(4) 0.150(7) 0.026(4) 0.101(6) 0.005(4)
C9 0.085(4) 0.089(4) 0.079(4) 0.019(3) 0.055(3) 0.022(3)
N9 0.0394(17) 0.0496(18) 0.0384(17) -0.0102(15) 0.0055(14) -0.0161(15)
C10 0.064(3) 0.085(3) 0.045(2) 0.000(2) 0.027(2) 0.015(3)
C11 0.0310(16) 0.0291(15) 0.0180(14) -0.0035(12) 0.0008(13) 0.0001(13)
C12 0.0344(18) 0.042(2) 0.039(2) -0.0127(16) -0.0072(16) 0.0069(16)
C13 0.037(2) 0.044(2) 0.057(3) -0.0222(19) -0.004(2) -0.0057(18)
C14 0.044(2) 0.0370(18) 0.053(2) -0.0083(17) 0.004(2) -0.0083(18)
C15 0.044(2) 0.0362(18) 0.044(2) 0.0004(16) -0.0035(17) 0.0007(17)
C16 0.0228(15) 0.0285(15) 0.0267(16) 0.0046(12) 0.0000(13) 0.0004(13)
C19 0.029(2) 0.064(3) 0.085(4) 0.010(3) -0.013(2) -0.005(2)
C17 0.035(2) 0.081(3) 0.035(2) -0.006(2) 0.0046(16) 0.007(2)
C18 0.028(2) 0.109(4) 0.070(4) -0.001(3) 0.012(2) 0.008(3)
C20 0.048(2) 0.066(3) 0.060(3) -0.013(2) -0.021(2) -0.003(2)
C21 0.0259(15) 0.0251(14) 0.0191(14) 0.0035(11) -0.0001(13) -0.0001(13)
C22 0.0280(16) 0.0311(16) 0.0332(18) 0.0049(14) 0.0017(15) -0.0033(14)
C23 0.0299(17) 0.0404(19) 0.044(2) 0.0057(16) 0.0000(16) 0.0066(15)
C24 0.043(2) 0.0287(16) 0.0395(19) 0.0027(14) -0.0059(17) 0.0058(16)
C25 0.041(2) 0.0280(16) 0.0398(19) 0.0096(14) -0.0021(17) -0.0046(16)
C26 0.0250(16) 0.0349(16) 0.0217(15) 0.0005(13) 0.0007(13) -0.0029(14)
C27 0.056(2) 0.043(2) 0.0266(17) 0.0066(15) -0.0024(17) -0.0024(19)
C28 0.070(3) 0.075(3) 0.0199(18) 0.0090(18) -0.0018(19) -0.008(3)
C29 0.061(3) 0.069(3) 0.0288(19) -0.0149(18) -0.0016(19) -0.010(2)
C30 0.078(3) 0.047(2) 0.042(2) -0.0133(19) -0.002(2) -0.008(2)
C31 0.0300(16) 0.0209(13) 0.0256(15) -0.0017(11) 0.0093(14) -0.0070(13)
C32 0.046(2) 0.0277(16) 0.037(2) 0.0011(15) -0.0079(17) -0.0022(15)
C33 0.053(2) 0.0235(15) 0.051(2) -0.0084(15) 0.018(2) -0.0090(18)
C34 0.066(3) 0.041(2) 0.0299(18) -0.0105(16) 0.0039(19) -0.021(2)
C35 0.059(3) 0.046(2) 0.041(2) -0.0021(18) -0.015(2) -0.007(2)
C36 0.0314(17) 0.0232(14) 0.0276(15) 0.0007(11) 0.0010(14) 0.0024(13)
C37 0.074(4) 0.182(7) 0.072(4) 0.075(4) 0.040(3) 0.070(4)
N8 0.078(3) 0.219(7) 0.086(4) 0.105(4) 0.052(3) 0.099(4)
C38 0.074(4) 0.185(8) 0.078(4) 0.078(5) 0.021(3) 0.062(5)
C39 0.059(3) 0.050(2) 0.040(2) 0.0162(18) 0.002(2) 0.009(2)
C40 0.123(6) 0.234(9) 0.091(5) 0.114(6) 0.072(4) 0.124(6)
C41 0.0259(15) 0.0237(14) 0.0306(17) -0.0003(13) 0.0042(14) 0.0005(13)
C42 0.038(2) 0.050(2) 0.044(2) -0.0165(18) 0.0113(17) -0.0094(18)
C43 0.045(2) 0.060(3) 0.055(3) -0.021(2) 0.024(2) -0.002(2)
C44 0.031(2) 0.055(2) 0.059(3) -0.003(2) 0.0167(19) -0.0045(18)
C45 0.034(2) 0.064(3) 0.051(2) -0.006(2) 0.0005(18) -0.015(2)

loop_
_atom_type_symbol
_atom_type_description
_atom_type_scat_dispersion_real
_atom_type_scat_dispersion_imag
_atom_type_scat_source
C C 0.0033 0.0016 'International Tables Vol C Tables 4.2.6.8 and 6.1.1.4'
H H 0.0000 0.0000 'International Tables Vol C Tables 4.2.6.8 and 6.1.1.4'
N N 0.0061 0.0033 'International Tables Vol C Tables 4.2.6.8 and 6.1.1.4'
P P 0.1023 0.0942 'International Tables Vol C Tables 4.2.6.8 and 6.1.1.4'
S S 0.1246 0.1234 'International Tables Vol C Tables 4.2.6.8 and 6.1.1.4'
Ag Ag -0.8971 1.1015 'International Tables Vol C Tables 4.2.6.8 and 6.1.1.4'

loop_
_geom_angle_atom_site_label_1
_geom_angle_atom_site_label_2
_geom_angle_atom_site_label_3
_geom_angle
P1 Ag1 P2 110.78(3)
P1 Ag1 P3 111.79(3)
P2 Ag1 P3 108.59(3)
P1 Ag1 S1R 106.49(3)
P2 Ag1 S1R 108.09(3)
P3 Ag1 S1R 111.04(3)
C1R S1R Ag1 101.56(10)
C1 P1 C6 103.98(16)
C1 P1 C11 102.64(16)
C6 P1 C11 103.02(17)
C1 P1 Ag1 112.00(10)
C6 P1 Ag1 120.00(14)
C11 P1 Ag1 113.33(10)
C21 P2 C16 103.37(15)
C21 P2 C26 102.66(14)
C16 P2 C26 102.58(14)
C21 P2 Ag1 118.24(10)
C16 P2 Ag1 115.68(10)
C26 P2 Ag1 112.36(10)
C31 P3 C41 101.69(14)
C31 P3 C36 103.47(14)
C41 P3 C36 103.86(15)
C31 P3 Ag1 118.77(11)
C41 P3 Ag1 115.21(10)
C36 P3 Ag1 112.07(10)
N1R C1R S1R 178.2(4)
N1 C1 C5 123.1(3)
N1 C1 P1 119.3(3)
C5 C1 P1 117.6(2)
C1 N1 C2 116.0(4)
N1 C2 C3 125.3(4)
N1 C2 H4 117.3
C3 C2 H4 117.3
C6 N2 C10 117.8(4)
C11 N3 C15 116.9(3)
C2 C3 C4 117.9(4)
C2 C3 H3 121.0
C4 C3 H3 121.0
C20 N4 C16 117.1(4)
C5 C4 C3 118.1(4)
C5 C4 H2 121.0
C3 C4 H2 121.0
C25 N5 C21 117.2(3)
C4 C5 C1 119.6(3)
C4 C5 H1 120.2
C1 C5 H1 120.2
C30 N6 C26 117.3(3)
N2 C6 C7 121.8(4)
N2 C6 P1 119.9(3)
C7 C6 P1 118.2(3)
C6 C7 C8 119.2(5)
C6 C7 H7A 120.4
C8 C7 H7A 120.4
C33 N7 C31 116.0(3)
C9 C8 C7 117.9(5)
C9 C8 H8 121.0
C7 C8 H8 121.0
C10 C9 C8 118.9(4)
C10 C9 H7 120.5
C8 C9 H7 120.5
C41 N9 C45 117.4(3)
N2 C10 C9 124.1(5)
N2 C10 H6 118.0
C9 C10 H6 118.0
N3 C11 C12 123.3(3)
N3 C11 P1 113.4(2)
C12 C11 P1 123.2(3)
C13 C12 C11 118.9(4)
C13 C12 H12 120.6
C11 C12 H12 120.6
C14 C13 C12 118.6(4)
C14 C13 H13 120.7
C12 C13 H13 120.7
C13 C14 C15 118.9(4)
C13 C14 H11 120.5
C15 C14 H11 120.5
N3 C15 C14 123.4(4)
N3 C15 H10 118.3
C14 C15 H10 118.3
N4 C16 C17 123.4(3)
N4 C16 P2 112.6(2)
C17 C16 P2 123.7(3)
C18 C19 C20 118.3(4)
C18 C19 H17A 120.8
C20 C19 H17A 120.8
C16 C17 C18 117.4(4)
C16 C17 H15 121.3
C18 C17 H15 121.3
C19 C18 C17 120.4(4)
C19 C18 H14 119.8
C17 C18 H14 119.8
N4 C20 C19 123.3(4)
N4 C20 H16 118.4
C19 C20 H16 118.4
N5 C21 C22 122.4(3)
N5 C21 P2 119.7(2)
C22 C21 P2 117.9(2)
C23 C22 C21 118.7(3)
C23 C22 H22A 120.6
C21 C22 H22A 120.6
C24 C23 C22 119.0(3)
C24 C23 H17 120.5
C22 C23 H17 120.5
C25 C24 C23 118.4(3)
C25 C24 H18 120.8
C23 C24 H18 120.8
N5 C25 C24 124.2(3)
N5 C25 H19 117.9
C24 C25 H19 117.9
N6 C26 C27 122.6(3)
N6 C26 P2 113.3(3)
C27 C26 P2 124.1(3)
C28 C27 C26 118.6(4)
C28 C27 H27A 120.7
C26 C27 H27A 120.7
C29 C28 C27 119.5(4)
C29 C28 H21 120.3
C27 C28 H21 120.3
C28 C29 C30 118.5(4)
C28 C29 H20 120.8
C30 C29 H20 120.8
N6 C30 C29 123.5(4)
N6 C30 H22 118.2
C29 C30 H22 118.2
N7 C31 C32 122.9(3)
N7 C31 P3 117.6(3)
C32 C31 P3 119.4(2)
C31 C32 C35 119.7(3)
C31 C32 H32A 120.2
C35 C32 H32A 120.2
N7 C33 C34 124.9(3)
N7 C33 H27 117.5
C34 C33 H27 117.5
C33 C34 C35 118.0(3)
C33 C34 H25 121.0
C35 C34 H25 121.0
C32 C35 C34 118.4(4)
C32 C35 H24 120.8
C34 C35 H24 120.8
N8 C36 C37 119.1(4)
N8 C36 P3 113.9(3)
C37 C36 P3 126.6(3)
C36 C37 C38 120.2(5)
C36 C37 H37A 119.9
C38 C37 H37A 119.9
C36 N8 C40 119.6(4)
C39 C38 C37 121.1(5)
C39 C38 H28 119.4
C37 C38 H28 119.4
C38 C39 C40 115.8(4)
C38 C39 H39A 122.1
C40 C39 H39A 122.1
C39 C40 N8 123.8(5)
C39 C40 H40A 118.1
N8 C40 H40A 118.1
N9 C41 C42 122.6(3)
N9 C41 P3 112.6(2)
C42 C41 P3 124.5(3)
C41 C42 C43 118.8(4)
C41 C42 H42A 120.6
C43 C42 H42A 120.6
C44 C43 C42 119.0(4)
C44 C43 H35 120.5
C42 C43 H35 120.5
C45 C44 C43 118.0(4)
C45 C44 H34 121.0
C43 C44 H34 121.0
N9 C45 C44 124.1(4)
N9 C45 H33 118.0
C44 C45 H33 118.0

loop_
_geom_bond_atom_site_label_1
_geom_bond_atom_site_label_2
_geom_bond_distance
Ag1 P1 2.4951(8)
Ag1 P2 2.5074(8)
Ag1 P3 2.5181(8)
Ag1 S1R 2.6160(7)
S1R C1R 1.664(3)
P1 C1 1.834(3)
P1 C6 1.833(4)
P1 C11 1.837(3)
P2 C21 1.833(3)
P2 C16 1.833(3)
P2 C26 1.835(3)
P3 C31 1.838(3)
P3 C41 1.837(3)
P3 C36 1.843(3)
N1R C1R 1.156(4)
C1 N1 1.331(4)
C1 C5 1.379(4)
N1 C2 1.335(6)
C2 C3 1.369(7)
C2 H4 0.9500
N2 C6 1.324(5)
N2 C10 1.331(5)
N3 C11 1.331(4)
N3 C15 1.346(5)
C3 C4 1.378(6)
C3 H3 0.9500
N4 C20 1.344(5)
N4 C16 1.340(4)
C4 C5 1.381(5)
C4 H2 0.9500
N5 C25 1.338(4)
N5 C21 1.339(4)
C5 H1 0.9500
N6 C30 1.339(5)
N6 C26 1.340(4)
C6 C7 1.364(6)
C7 C8 1.400(7)
C7 H7A 0.9500
N7 C33 1.339(5)
N7 C31 1.349(4)
C8 C9 1.360(9)
C8 H8 0.9500
C9 C10 1.340(7)
C9 H7 0.9500
N9 C41 1.329(4)
N9 C45 1.343(5)
C10 H6 0.9500
C11 C12 1.389(5)
C12 C13 1.380(5)
C12 H12 0.9500
C13 C14 1.373(6)
C13 H13 0.9500
C14 C15 1.380(5)
C14 H11 0.9500
C15 H10 0.9500
C16 C17 1.369(5)
C19 C18 1.347(7)
C19 C20 1.374(7)
C19 H17A 0.9500
C17 C18 1.398(6)
C17 H15 0.9500
C18 H14 0.9500
C20 H16 0.9500
C21 C22 1.396(5)
C22 C23 1.384(5)
C22 H22A 0.9500
C23 C24 1.377(5)
C23 H17 0.9500
C24 C25 1.372(5)
C24 H18 0.9500
C25 H19 0.9500
C26 C27 1.378(5)
C27 C28 1.378(6)
C27 H27A 0.9500
C28 C29 1.364(6)
C28 H21 0.9500
C29 C30 1.368(6)
C29 H20 0.9500
C30 H22 0.9500
C31 C32 1.368(5)
C32 C35 1.379(5)
C32 H32A 0.9500
C33 C34 1.365(6)
C33 H27 0.9500
C34 C35 1.382(6)
C34 H25 0.9500
C35 H24 0.9500
C36 N8 1.259(5)
C36 C37 1.314(6)
C37 C38 1.388(7)
C37 H37A 0.9500
N8 C40 1.356(6)
C38 C39 1.280(7)
C38 H28 0.9500
C39 C40 1.317(7)
C39 H39A 0.9500
C40 H40A 0.9500
C41 C42 1.380(5)
C42 C43 1.390(5)
C42 H42A 0.9500
C43 C44 1.377(6)
C43 H35 0.9500
C44 C45 1.366(6)
C44 H34 0.9500
C45 H33 0.9500

loop_
_geom_torsion_atom_site_label_1
_geom_torsion_atom_site_label_2
_geom_torsion_atom_site_label_3
_geom_torsion_atom_site_label_4
_geom_torsion
C6 P1 C1 N1 3.0(4)
C11 P1 C1 N1 -104.1(3)
Ag1 P1 C1 N1 134.0(3)
C6 P1 C1 C5 -175.9(3)
C11 P1 C1 C5 77.0(3)
Ag1 P1 C1 C5 -44.9(3)
C5 C1 N1 C2 0.5(7)
P1 C1 N1 C2 -178.4(4)
C1 N1 C2 C3 -0.5(8)
N1 C2 C3 C4 -0.4(8)
C2 C3 C4 C5 1.1(7)
C3 C4 C5 C1 -1.1(6)
N1 C1 C5 C4 0.3(6)
P1 C1 C5 C4 179.2(3)
C10 N2 C6 C7 -3.3(7)
C10 N2 C6 P1 -178.3(3)
C1 P1 C6 N2 -99.6(3)
C11 P1 C6 N2 7.2(4)
Ag1 P1 C6 N2 134.3(3)
C1 P1 C6 C7 85.3(5)
C11 P1 C6 C7 -167.9(4)
Ag1 P1 C6 C7 -40.8(5)
N2 C6 C7 C8 3.9(9)
P1 C6 C7 C8 179.0(5)
C6 C7 C8 C9 -0.1(11)
C7 C8 C9 C10 -4.0(11)
C6 N2 C10 C9 -1.1(8)
C8 C9 C10 N2 4.9(10)
C15 N3 C11 C12 0.7(5)
C15 N3 C11 P1 177.9(3)
C1 P1 C11 N3 -162.1(2)
C6 P1 C11 N3 90.1(3)
Ag1 P1 C11 N3 -41.1(3)
C1 P1 C11 C12 15.1(3)
C6 P1 C11 C12 -92.7(3)
Ag1 P1 C11 C12 136.1(3)
N3 C11 C12 C13 -0.6(6)
P1 C11 C12 C13 -177.6(3)
C11 C12 C13 C14 0.8(6)
C12 C13 C14 C15 -1.0(6)
C11 N3 C15 C14 -0.9(6)
C13 C14 C15 N3 1.2(6)
C20 N4 C16 C17 -2.1(6)
C20 N4 C16 P2 -176.4(3)
C21 P2 C16 N4 -77.4(3)
C26 P2 C16 N4 176.2(3)
Ag1 P2 C16 N4 53.5(3)
C21 P2 C16 C17 108.3(3)
C26 P2 C16 C17 1.8(4)
Ag1 P2 C16 C17 -120.9(3)
N4 C16 C17 C18 1.1(7)
P2 C16 C17 C18 174.9(4)
C20 C19 C18 C17 0.7(8)
C16 C17 C18 C19 -0.4(8)
C16 N4 C20 C19 2.4(7)
C18 C19 C20 N4 -1.8(8)
C25 N5 C21 C22 1.5(5)
C25 N5 C21 P2 -178.0(2)
C16 P2 C21 N5 -25.2(3)
C26 P2 C21 N5 81.3(3)
Ag1 P2 C21 N5 -154.5(2)
C16 P2 C21 C22 155.3(3)
C26 P2 C21 C22 -98.3(3)
Ag1 P2 C21 C22 26.0(3)
N5 C21 C22 C23 -1.7(5)
P2 C21 C22 C23 177.8(3)
C21 C22 C23 C24 0.3(5)
C22 C23 C24 C25 1.2(6)
C21 N5 C25 C24 0.1(5)
C23 C24 C25 N5 -1.5(6)
C30 N6 C26 C27 0.3(6)
C30 N6 C26 P2 178.5(3)
C21 P2 C26 N6 152.5(3)
C16 P2 C26 N6 -100.4(3)
Ag1 P2 C26 N6 24.5(3)
C21 P2 C26 C27 -29.3(3)
C16 P2 C26 C27 77.7(3)
Ag1 P2 C26 C27 -157.4(3)
N6 C26 C27 C28 0.0(6)
P2 C26 C27 C28 -178.0(3)
C26 C27 C28 C29 -0.8(7)
C27 C28 C29 C30 1.3(8)
C26 N6 C30 C29 0.3(7)
C28 C29 C30 N6 -1.1(8)
C33 N7 C31 C32 -2.6(5)
C33 N7 C31 P3 172.9(3)
C41 P3 C31 N7 -59.4(3)
C36 P3 C31 N7 48.1(3)
Ag1 P3 C31 N7 173.0(2)
C41 P3 C31 C32 116.2(3)
C36 P3 C31 C32 -136.3(3)
Ag1 P3 C31 C32 -11.4(3)
N7 C31 C32 C35 1.8(5)
P3 C31 C32 C35 -173.7(3)
C31 N7 C33 C34 0.9(5)
N7 C33 C34 C35 1.5(6)
C31 C32 C35 C34 0.8(6)
C33 C34 C35 C32 -2.3(6)
C31 P3 C36 N8 86.8(5)
C41 P3 C36 N8 -167.3(5)
Ag1 P3 C36 N8 -42.3(5)
C31 P3 C36 C37 -100.3(6)
C41 P3 C36 C37 5.6(6)
Ag1 P3 C36 C37 130.6(5)
N8 C36 C37 C38 -6.5(11)
P3 C36 C37 C38 -179.1(6)
C37 C36 N8 C40 5.6(12)
P3 C36 N8 C40 179.0(7)
C36 C37 C38 C39 3.3(14)
C37 C38 C39 C40 0.7(13)
C38 C39 C40 N8 -1.6(14)
C36 N8 C40 C39 -1.5(15)
C45 N9 C41 C42 2.9(6)
C45 N9 C41 P3 177.6(3)
C31 P3 C41 N9 175.3(3)
C36 P3 C41 N9 68.1(3)
Ag1 P3 C41 N9 -54.9(3)
C31 P3 C41 C42 -10.2(4)
C36 P3 C41 C42 -117.4(3)
Ag1 P3 C41 C42 119.6(3)
N9 C41 C42 C43 -2.0(6)
P3 C41 C42 C43 -176.0(3)
C41 C42 C43 C44 -0.2(7)
C42 C43 C44 C45 1.3(7)
C41 N9 C45 C44 -1.7(7)
C43 C44 C45 N9 -0.4(7)
